data_7154785
loop_
_publ_author_name
'Goh, Yi Ling'
'Adsool, Vikrant A.'

_publ_section_title
;
 Radical fluorination powered expedient synthesis of
 3-fluorobicyclo[1.1.1]pentan-1-amine.
;
_journal_issue 48
_journal_name_full 'Organic &amp; biomolecular chemistry'
_journal_page_first 11597
_journal_page_last 11601
_journal_paper_doi 10.1039/c5ob02066b
_journal_volume 13
_journal_year 2015
_chemical_formula_moiety C10H16FNO2
_chemical_formula_sum 'C10 H16 F N O2'
_chemical_formula_weight 201.24
_chemical_melting_point 410
_chemical_name_systematic 'tert-butyl (3-fluorobicyclo[1.1.1]pentan-1-yl)carbamate'
_space_group_crystal_system orthorhombic
_space_group_IT_number 61
_space_group_name_Hall '-P 2ac 2ab'
_space_group_name_H-M_alt 'P b c a'
_symmetry_space_group_name_Hall '-P 2ac 2ab'
_symmetry_space_group_name_H-M 'P b c a'
_atom_sites_solution_hydrogens mixed
_audit_update_record
;
2015-08-28 deposited with the CCDC.
2015-10-30 downloaded from the CCDC.
;
_cell_angle_alpha 90
_cell_angle_beta 90
_cell_angle_gamma 90
_cell_formula_units_Z 16
_cell_length_a 18.9983(6)
_cell_length_b 11.2142(3)
_cell_length_c 20.2881(7)
_cell_measurement_reflns_used 6339
_cell_measurement_temperature 153.(2)
_cell_measurement_theta_max 22.8506
_cell_measurement_theta_min 2.9843
_cell_volume 4322.4(2)
_computing_cell_refinement 'SAINT V8.34A (Bruker AXS Inc., 2013)'
_computing_data_collection 'APEX2 (Bruker AXS Inc., 2014)'
_computing_data_reduction 'SAINT V8.34A (Bruker AXS Inc., 2013)'
_computing_molecular_graphics 'XP (Bruker AXS Inc., 2014)'
_computing_publication_material 'APEX2 (Bruker AXS Inc., 2014)'
_computing_structure_refinement 'SHELXL-2014/7 (Sheldrick, 2014)'
_computing_structure_solution 'SHELXT (Bruker AXS Inc., 2014)'
_diffrn_ambient_temperature 153.(2)
_diffrn_detector_area_resol_mean 8.3333
_diffrn_measured_fraction_theta_full 0.999
_diffrn_measured_fraction_theta_max 0.999
_diffrn_measurement_device_type 'CCD area detector'
_diffrn_measurement_method 'phi and omega scans'
_diffrn_radiation_monochromator graphite
_diffrn_radiation_type MoK\a
_diffrn_radiation_wavelength 0.71073
_diffrn_reflns_av_R_equivalents 0.0680
_diffrn_reflns_av_unetI/netI 0.0356
_diffrn_reflns_limit_h_max 24
_diffrn_reflns_limit_h_min -25
_diffrn_reflns_limit_k_max 14
_diffrn_reflns_limit_k_min -14
_diffrn_reflns_limit_l_max 26
_diffrn_reflns_limit_l_min -26
_diffrn_reflns_number 57841
_diffrn_reflns_theta_full 27.89
_diffrn_reflns_theta_max 27.89
_diffrn_reflns_theta_min 2.14
_diffrn_source 'fine-focus sealed tube'
_exptl_absorpt_coefficient_mu 0.097
_exptl_absorpt_correction_T_max 0.99
_exptl_absorpt_correction_T_min 0.92
_exptl_absorpt_correction_type multi-scan
_exptl_absorpt_process_details 'SADABS V2014/5 (Bruker AXS Inc.)'
_exptl_crystal_colour colourless
_exptl_crystal_density_diffrn 1.237
_exptl_crystal_density_method 'not measured'
_exptl_crystal_description plate
_exptl_crystal_F_000 1728
_exptl_crystal_recrystallization_method 'Re-crystallisation from solvent: Pentane'
_exptl_crystal_size_max 0.380
_exptl_crystal_size_mid 0.220
_exptl_crystal_size_min 0.100
_refine_diff_density_max 0.235
_refine_diff_density_min -0.265
_refine_ls_extinction_method none
_refine_ls_goodness_of_fit_ref 1.019
_refine_ls_hydrogen_treatment mixed
_refine_ls_matrix_type full
_refine_ls_number_parameters 293
_refine_ls_number_reflns 5157
_refine_ls_number_restraints 75
_refine_ls_restrained_S_all 1.018
_refine_ls_R_factor_all 0.0755
_refine_ls_R_factor_gt 0.0456
_refine_ls_shift/su_max 0.001
_refine_ls_shift/su_mean 0.000
_refine_ls_structure_factor_coef Fsqd
_refine_ls_weighting_details 'w=1/[\s^2^(Fo^2^)+(0.0441P)^2^+1.8872P] where P=(Fo^2^+2Fc^2^)/3'
_refine_ls_weighting_scheme calc
_refine_ls_wR_factor_gt 0.1013
_refine_ls_wR_factor_ref 0.1183
_reflns_number_gt 3546
_reflns_number_total 5157
_reflns_threshold_expression 'I > 2\s(I)'
_cod_data_source_file c5ob02066b2.cif
_cod_data_source_block I
_cod_depositor_comments 'Adding full bibliography for 7154784--7154786.cif.'
_cod_database_code 7154785

loop_
_space_group_symop_operation_xyz
'x, y, z'
'-x+1/2, -y, z+1/2'
'-x, y+1/2, -z+1/2'
'x+1/2, -y+1/2, -z'
'-x, -y, -z'
'x-1/2, y, -z-1/2'
'x, -y-1/2, z-1/2'
'-x-1/2, y-1/2, z'

loop_
_atom_site_type_symbol
_atom_site_label
_atom_site_fract_x
_atom_site_fract_y
_atom_site_fract_z
_atom_site_U_iso_or_equiv
_atom_site_adp_type
_atom_site_calc_flag
_atom_site_refinement_flags_adp
_atom_site_refinement_flags_occupancy
_atom_site_refinement_flags_posn
_atom_site_occupancy
_atom_site_disorder_assembly
_atom_site_disorder_group
C C1 0.49056(8) 0.15747(13) 0.58742(7) 0.0216(3) Uani d . . . 1.0 . .
C C2 0.54786(19) 0.0610(3) 0.58429(16) 0.0362(8) Uani d U P D 0.715(6) A 1
H H2A 0.5353 -0.0134 0.5608 0.043 Uiso calc U P R 0.715(6) A 1
H H2B 0.5962 0.0889 0.5748 0.043 Uiso calc U P R 0.715(6) A 1
C C3 0.5252(2) 0.2073(3) 0.65030(14) 0.0388(8) Uani d U P D 0.715(6) A 1
H H3A 0.494 0.2517 0.6808 0.047 Uiso calc U P R 0.715(6) A 1
H H3B 0.5721 0.2445 0.6448 0.047 Uiso calc U P R 0.715(6) A 1
C C4 0.44647(15) 0.0735(3) 0.63200(16) 0.0346(7) Uani d U P D 0.715(6) A 1
H H4A 0.4121 0.1122 0.6618 0.042 Uiso calc U P R 0.715(6) A 1
H H4B 0.4283 -0.0002 0.6111 0.042 Uiso calc U P R 0.715(6) A 1
C C2A 0.5167(6) 0.0247(7) 0.5864(4) 0.0369(18) Uani d U P D 0.285(6) A 2
H H2A1 0.4803 -0.037 0.5788 0.044 Uiso calc U P R 0.285(6) A 2
H H2A2 0.5612 0.0091 0.5624 0.044 Uiso calc U P R 0.285(6) A 2
C C3A 0.5600(5) 0.1829(7) 0.6301(4) 0.0386(18) Uani d U P D 0.285(6) A 2
H H3A1 0.6057 0.1715 0.6075 0.046 Uiso calc U P R 0.285(6) A 2
H H3A2 0.5589 0.2536 0.6593 0.046 Uiso calc U P R 0.285(6) A 2
C C4A 0.4553(4) 0.1295(9) 0.6536(4) 0.0400(18) Uani d U P D 0.285(6) A 2
H H4A1 0.449 0.1979 0.6839 0.048 Uiso calc U P R 0.285(6) A 2
H H4A2 0.4137 0.0766 0.6518 0.048 Uiso calc U P R 0.285(6) A 2
C C5 0.52369(9) 0.07027(14) 0.65589(7) 0.0298(4) Uani d . . . 1.0 . .
C C6 0.50086(7) 0.26211(13) 0.48336(7) 0.0204(3) Uani d . . . 1.0 . .
C C7 0.49099(8) 0.36797(13) 0.37788(7) 0.0236(3) Uani d . . . 1.0 . .
C C8 0.53643(10) 0.28219(16) 0.33904(8) 0.0373(4) Uani d . . . 1.0 . .
H H8A 0.5789 0.2633 0.3644 0.056 Uiso calc U . R 1.0 . .
H H8B 0.5498 0.319 0.297 0.056 Uiso calc U . R 1.0 . .
H H8C 0.51 0.2088 0.3305 0.056 Uiso calc U . R 1.0 . .
C C9 0.52889(11) 0.47969(16) 0.39917(10) 0.0462(5) Uani d . . . 1.0 . .
H H9A 0.4965 0.5309 0.4238 0.069 Uiso calc U . R 1.0 . .
H H9B 0.546 0.5224 0.3602 0.069 Uiso calc U . R 1.0 . .
H H9C 0.5689 0.4583 0.4273 0.069 Uiso calc U . R 1.0 . .
C C10 0.42662(9) 0.39943(18) 0.33695(8) 0.0386(4) Uani d . . . 1.0 . .
H H10A 0.4023 0.3261 0.3238 0.058 Uiso calc U . R 1.0 . .
H H10B 0.4413 0.4434 0.2975 0.058 Uiso calc U . R 1.0 . .
H H10C 0.3947 0.4491 0.3632 0.058 Uiso calc U . R 1.0 . .
C C11 0.73941(8) 0.34702(13) 0.50909(7) 0.0206(3) Uani d . . . 1.0 . .
C C12 0.76601(9) 0.43917(14) 0.57811(7) 0.0270(4) Uani d . . . 1.0 . .
C C13 0.77742(10) 0.30443(15) 0.57282(8) 0.0345(4) Uani d . . . 1.0 . .
H H13A 0.7495 0.254 0.6032 0.041 Uiso calc U . R 1.0 . .
H H13B 0.8267 0.2773 0.5676 0.041 Uiso calc U . R 1.0 . .
C C14 0.69122(9) 0.42325(17) 0.55336(9) 0.0373(4) Uani d . . . 1.0 . .
H H14A 0.6693 0.4937 0.5324 0.045 Uiso calc U . R 1.0 . .
H H14B 0.6588 0.3791 0.5827 0.045 Uiso calc U . R 1.0 . .
C C15 0.79162(10) 0.45351(16) 0.50708(8) 0.0345(4) Uani d . . . 1.0 . .
H H15A 0.8416 0.4337 0.4986 0.041 Uiso calc U . R 1.0 . .
H H15B 0.7755 0.5257 0.4834 0.041 Uiso calc U . R 1.0 . .
C C16 0.75681(8) 0.23075(13) 0.40969(7) 0.0201(3) Uani d . . . 1.0 . .
C C17 0.75007(8) 0.12270(13) 0.30383(7) 0.0244(3) Uani d . . . 1.0 . .
C C18 0.80551(10) 0.19578(17) 0.26938(9) 0.0421(5) Uani d . . . 1.0 . .
H H18A 0.786 0.2739 0.2577 0.063 Uiso calc U . R 1.0 . .
H H18B 0.8207 0.1544 0.2293 0.063 Uiso calc U . R 1.0 . .
H H18C 0.846 0.2066 0.2988 0.063 Uiso calc U . R 1.0 . .
C C19 0.77753(12) 0.00484(16) 0.32854(10) 0.0474(5) Uani d . . . 1.0 . .
H H19A 0.8162 0.0188 0.3596 0.071 Uiso calc U . R 1.0 . .
H H19B 0.7947 -0.0425 0.2912 0.071 Uiso calc U . R 1.0 . .
H H19C 0.7396 -0.0385 0.3508 0.071 Uiso calc U . R 1.0 . .
C C20 0.68718(10) 0.10443(19) 0.25861(9) 0.0418(5) Uani d . . . 1.0 . .
H H20A 0.6496 0.0634 0.2828 0.063 Uiso calc U . R 1.0 . .
H H20B 0.7013 0.0561 0.2206 0.063 Uiso calc U . R 1.0 . .
H H20C 0.67 0.182 0.2433 0.063 Uiso calc U . R 1.0 . .
F F1 0.54865(6) 0.00425(9) 0.70777(5) 0.0447(3) Uani d . . . 1.0 . .
F F2 0.78592(5) 0.50982(9) 0.63011(5) 0.0398(3) Uani d . . . 1.0 . .
N N1 0.46107(7) 0.22190(11) 0.53372(6) 0.0225(3) Uani d . . . 1.0 . .
H H1N 0.4195(10) 0.2424(16) 0.5362(8) 0.034 Uiso d U . . 1.0 . .
N N2 0.71389(7) 0.27926(11) 0.45523(6) 0.0229(3) Uani d . . . 1.0 . .
H H2N 0.6700(10) 0.2708(16) 0.4511(9) 0.034 Uiso d U . . 1.0 . .
O O1 0.56437(5) 0.25274(11) 0.48110(5) 0.0342(3) Uani d . . . 1.0 . .
O O2 0.45978(5) 0.31064(10) 0.43664(5) 0.0250(2) Uani d . . . 1.0 . .
O O3 0.82057(5) 0.22826(10) 0.41361(5) 0.0297(3) Uani d . . . 1.0 . .
O O4 0.71797(5) 0.18722(9) 0.35971(5) 0.0245(2) Uani d . . . 1.0 . .

loop_
_atom_site_aniso_label
_atom_site_aniso_U_11
_atom_site_aniso_U_22
_atom_site_aniso_U_33
_atom_site_aniso_U_12
_atom_site_aniso_U_13
_atom_site_aniso_U_23
C1 0.0210(8) 0.0255(7) 0.0183(7) 0.0029(6) 0.0022(6) 0.0004(6)
C2 0.0343(17) 0.050(2) 0.0245(12) 0.0211(15) 0.0031(14) 0.0037(13)
C3 0.054(2) 0.0358(14) 0.0262(14) -0.0013(14) -0.0123(13) 0.0020(11)
C4 0.0315(14) 0.0372(16) 0.0351(16) -0.0007(12) 0.0034(12) 0.0147(13)
C2A 0.048(4) 0.037(4) 0.026(3) 0.012(3) 0.003(3) 0.000(3)
C3A 0.039(4) 0.040(3) 0.037(3) -0.004(3) -0.017(3) 0.006(3)
C4A 0.039(3) 0.053(4) 0.028(3) 0.002(3) 0.005(3) 0.011(3)
C5 0.0372(9) 0.0322(8) 0.0199(7) 0.0079(7) -0.0015(7) 0.0046(7)
C6 0.0181(7) 0.0242(7) 0.0188(7) -0.0018(6) -0.0005(6) -0.0013(6)
C7 0.0257(8) 0.0275(8) 0.0177(7) 0.0008(6) 0.0031(6) 0.0037(6)
C8 0.0413(10) 0.0467(10) 0.0238(8) 0.0152(8) 0.0032(7) 0.0042(8)
C9 0.0622(13) 0.0376(10) 0.0388(10) -0.0168(10) -0.0046(10) 0.0053(8)
C10 0.0349(10) 0.0558(11) 0.0252(8) 0.0141(9) -0.0010(7) 0.0066(8)
C11 0.0186(7) 0.0233(7) 0.0200(7) -0.0020(6) 0.0011(6) -0.0019(6)
C12 0.0329(9) 0.0295(8) 0.0187(7) -0.0074(7) 0.0006(6) -0.0052(6)
C13 0.0439(11) 0.0344(9) 0.0253(8) 0.0003(8) -0.0055(7) -0.0007(7)
C14 0.0293(9) 0.0457(10) 0.0368(9) 0.0028(8) 0.0015(8) -0.0165(8)
C15 0.0419(10) 0.0366(9) 0.0248(8) -0.0165(8) 0.0025(7) -0.0039(7)
C16 0.0189(7) 0.0209(7) 0.0205(7) -0.0031(6) -0.0009(6) 0.0003(6)
C17 0.0254(8) 0.0274(8) 0.0203(7) -0.0031(6) 0.0041(6) -0.0054(6)
C18 0.0450(11) 0.0481(11) 0.0333(9) -0.0174(9) 0.0138(8) -0.0100(8)
C19 0.0638(14) 0.0352(10) 0.0433(11) 0.0116(9) -0.0005(10) -0.0068(9)
C20 0.0348(10) 0.0624(12) 0.0282(9) -0.0095(9) -0.0001(8) -0.0124(9)
F1 0.0598(7) 0.0466(6) 0.0276(5) 0.0166(5) -0.0048(5) 0.0107(5)
F2 0.0501(7) 0.0448(6) 0.0246(5) -0.0147(5) 0.0011(4) -0.0128(4)
N1 0.0151(6) 0.0305(7) 0.0219(6) 0.0044(5) 0.0032(5) 0.0048(5)
N2 0.0149(6) 0.0294(7) 0.0243(6) -0.0023(5) -0.0006(5) -0.0068(5)
O1 0.0147(5) 0.0596(8) 0.0282(6) 0.0000(5) 0.0017(5) 0.0132(6)
O2 0.0177(5) 0.0370(6) 0.0202(5) 0.0013(5) 0.0003(4) 0.0067(5)
O3 0.0153(5) 0.0452(7) 0.0286(6) -0.0007(5) -0.0005(4) -0.0098(5)
O4 0.0178(5) 0.0338(6) 0.0218(5) -0.0024(4) 0.0003(4) -0.0082(5)

loop_
_atom_type_symbol
_atom_type_description
_atom_type_scat_dispersion_real
_atom_type_scat_dispersion_imag
_atom_type_scat_source
C C 0.0033 0.0016 'International Tables Vol C Tables 4.2.6.8 and 6.1.1.4'
H H 0.0000 0.0000 'International Tables Vol C Tables 4.2.6.8 and 6.1.1.4'
N N 0.0061 0.0033 'International Tables Vol C Tables 4.2.6.8 and 6.1.1.4'
O O 0.0106 0.0060 'International Tables Vol C Tables 4.2.6.8 and 6.1.1.4'
F F 0.0171 0.0103 'International Tables Vol C Tables 4.2.6.8 and 6.1.1.4'

loop_
_geom_angle_atom_site_label_1
_geom_angle_atom_site_label_2
_geom_angle_atom_site_label_3
_geom_angle
N1 C1 C4A 127.1(3)
N1 C1 C2 127.25(16)
N1 C1 C3 128.18(15)
C2 C1 C3 89.29(19)
N1 C1 C4 122.84(15)
C2 C1 C4 88.80(18)
C3 C1 C4 88.17(17)
N1 C1 C2A 126.6(3)
C4A C1 C2A 87.5(4)
N1 C1 C3A 130.4(3)
C4A C1 C3A 85.6(4)
C2A C1 C3A 85.2(4)
N1 C1 C5 176.77(13)
C4A C1 C5 50.9(3)
C2 C1 C5 53.51(13)
C3 C1 C5 54.03(12)
C4 C1 C5 54.04(13)
C2A C1 C5 52.3(3)
C3A C1 C5 52.8(3)
C5 C2 C1 72.52(15)
C1 C3 C5 72.01(14)
C5 C4 C1 71.60(14)
C5 C2A C1 72.1(4)
C5 C3A C1 70.5(3)
C5 C4A C1 74.5(3)
F1 C5 C4A 125.3(3)
F1 C5 C2A 124.5(3)
C4A C5 C2A 92.6(4)
F1 C5 C2 126.11(17)
F1 C5 C3A 123.5(3)
C4A C5 C3A 90.8(4)
C2A C5 C3A 90.0(4)
F1 C5 C3 126.06(16)
C2 C5 C3 89.57(19)
F1 C5 C4 125.55(16)
C2 C5 C4 89.36(18)
C3 C5 C4 88.33(18)
F1 C5 C1 179.90(17)
C4A C5 C1 54.6(3)
C2A C5 C1 55.6(3)
C2 C5 C1 53.97(13)
C3A C5 C1 56.6(3)
C3 C5 C1 53.95(12)
C4 C5 C1 54.36(12)
O1 C6 O2 125.93(13)
O1 C6 N1 123.90(13)
O2 C6 N1 110.15(12)
O2 C7 C9 108.76(12)
O2 C7 C8 111.85(12)
C9 C7 C8 113.87(15)
O2 C7 C10 102.64(12)
C9 C7 C10 110.36(14)
C8 C7 C10 108.78(13)
N2 C11 C14 122.94(13)
N2 C11 C15 127.65(13)
C14 C11 C15 88.18(12)
N2 C11 C13 129.43(13)
C14 C11 C13 87.80(12)
C15 C11 C13 87.79(12)
N2 C11 C12 175.88(13)
C14 C11 C12 53.07(9)
C15 C11 C12 53.39(9)
C13 C11 C12 53.38(9)
F2 C12 C14 125.47(14)
F2 C12 C15 125.16(13)
C14 C12 C15 89.90(13)
F2 C12 C13 125.80(14)
C14 C12 C13 89.61(13)
C15 C12 C13 89.58(12)
F2 C12 C11 179.49(15)
C14 C12 C11 54.27(9)
C15 C12 C11 54.59(9)
C13 C12 C11 54.70(9)
C12 C13 C11 71.91(11)
C12 C14 C11 72.66(11)
C12 C15 C11 72.02(10)
O3 C16 O4 126.01(13)
O3 C16 N2 124.63(13)
O4 C16 N2 109.35(12)
O4 C17 C18 112.23(12)
O4 C17 C19 108.51(13)
C18 C17 C19 112.92(16)
O4 C17 C20 101.82(12)
C18 C17 C20 110.04(14)
C19 C17 C20 110.77(15)
C6 N1 C1 121.96(12)
C16 N2 C11 122.58(12)
C6 O2 C7 120.81(11)
C16 O4 C17 121.99(11)

loop_
_geom_bond_atom_site_label_1
_geom_bond_atom_site_label_2
_geom_bond_distance
C1 N1 1.4223(18)
C1 C4A 1.532(7)
C1 C2 1.536(3)
C1 C3 1.540(3)
C1 C4 1.552(3)
C1 C2A 1.570(8)
C1 C3A 1.604(7)
C1 C5 1.812(2)
C2 C5 1.527(3)
C3 C5 1.542(3)
C4 C5 1.546(3)
C2A C5 1.506(8)
C3A C5 1.531(7)
C4A C5 1.460(8)
C5 F1 1.3714(17)
C6 O1 1.2121(17)
C6 O2 1.3431(17)
C6 N1 1.3485(18)
C7 O2 1.4785(17)
C7 C9 1.508(2)
C7 C8 1.514(2)
C7 C10 1.520(2)
C11 N2 1.4166(18)
C11 C14 1.541(2)
C11 C15 1.553(2)
C11 C13 1.556(2)
C11 C12 1.812(2)
C12 F2 1.3724(17)
C12 C14 1.518(2)
C12 C15 1.530(2)
C12 C13 1.530(2)
C16 O3 1.2143(17)
C16 O4 1.3456(17)
C16 N2 1.3469(19)
C17 O4 1.4767(17)
C17 C18 1.507(2)
C17 C19 1.507(2)
C17 C20 1.520(2)
